data_1536682
loop_
_publ_author_name
'Wu, G.'
'Jansen, M.'
'Tang, Z.'
'Koenigstein, K.'
'Lin, P.'
'Yu, Y.'

_publ_section_title
;
 A new type of divalent europium compound M Eu P O4 (M= K, Rb, Cs), its
 synthesis, crystal structure, and properties
;
_journal_name_full 'Zeitschrift fuer Anorganische und Allgemeine Chemie'
_journal_page_first 135
_journal_page_last 138
_journal_volume 610
_journal_year 1992
_chemical_formula_sum 'Eu O4 P Rb'
_chemical_name_systematic 'Rb Eu (P O4)'
_space_group_IT_number 62
_symmetry_space_group_name_Hall '-P 2ac 2n'
_symmetry_space_group_name_H-M 'P n m a'
_cell_angle_alpha 90
_cell_angle_beta 90
_cell_angle_gamma 90
_cell_formula_units_Z 4
_cell_length_a 7.462
_cell_length_b 5.649
_cell_length_c 9.797
_cell_volume 412.971
_citation_journal_id_ASTM ZAACAB
_cod_data_source_file Wu_ZAACAB_1992_104.cif
_cod_data_source_block Eu1O4P1Rb1
_cod_original_cell_volume 412.9713
_cod_original_formula_sum 'Eu1 O4 P1 Rb1'
_cod_database_code 1536682

loop_
_symmetry_equiv_pos_as_xyz
x,y,z
-x+1/2,-y,z+1/2
x+1/2,-y+1/2,-z+1/2
-x,y+1/2,-z
-x,-y,-z
x-1/2,y,-z-1/2
-x-1/2,y-1/2,z-1/2
x,-y-1/2,z

loop_
_atom_site_label
_atom_site_type_symbol
_atom_site_fract_x
_atom_site_fract_y
_atom_site_fract_z
_atom_site_occupancy
_atom_site_U_iso_or_equiv
O2 O-2 0.0358 0.25 0.9164 1 0.0
Rb1 Rb+1 0.1619 0.25 0.58597 1 0.0
O1 O-2 0.1976 -0.0268 0.346 1 0.0
P1 P+5 0.2361 0.25 0.91761 1 0.0
Eu1 Eu+2 -0.00928 0.25 0.19501 1 0.0
O3 O-2 0.3015 0.25 0.0643 1 0.0
